data_4349730
loop_
_publ_author_name
'Wang, Zhongxia'
'Lv, Xing-Hui'
'Liu, Yu-Ling'
'Lu, Yang'
'Chen, Hai-Peng'
'Ge, Jia-Zhen'

_publ_section_title
;
 Prominent dielectric transitions in layered organic--inorganic hybrids:
 (isoamyl-ammonium)2CdX4 (X = Cl and Br)
;
_journal_issue 8
_journal_name_full 'Inorganic Chemistry Frontiers'
_journal_page_first 1330
_journal_paper_doi 10.1039/C7QI00270J
_journal_volume 4
_journal_year 2017
_chemical_formula_moiety 'Cd Cl4, 2(C5 H14 N)'
_chemical_formula_sum 'C10 H28 Cd Cl4 N2'
_chemical_formula_weight 430.55
_space_group_crystal_system orthorhombic
_space_group_IT_number 41
_space_group_name_Hall 'A 2 -2ab'
_space_group_name_H-M_alt 'A e a 2'
_atom_sites_solution_hydrogens mixed
_audit_creation_method SHELXL-2014/7
_audit_update_record
;
2017-04-20 deposited with the CCDC.
2017-07-06 downloaded from the CCDC.
;
_cell_angle_alpha 90
_cell_angle_beta 90
_cell_angle_gamma 90
_cell_formula_units_Z 4
_cell_length_a 7.45(3)
_cell_length_b 33.85(17)
_cell_length_c 7.42(4)
_cell_measurement_reflns_used 336
_cell_measurement_temperature 203(2)
_cell_measurement_theta_max 27.4855
_cell_measurement_theta_min 2.4075
_cell_volume 1871(16)
_computing_data_collection 'CrystalClear (Rigaku Inc., 2008)'
_computing_molecular_graphics 'Bruker SHELXTL'
_computing_publication_material 'Bruker SHELXTL'
_computing_structure_refinement 'SHELXL-2014/7 (Sheldrick, 2014)'
_computing_structure_solution 'SHELXL-2014/7 (Sheldrick, 2014)'
_diffrn_ambient_temperature 203(2)
_diffrn_measured_fraction_theta_full 0.975
_diffrn_measured_fraction_theta_max 0.979
_diffrn_measurement_device_type 'Rigaku Mercury CCD'
_diffrn_measurement_method \w
_diffrn_radiation_type MoK\a
_diffrn_radiation_wavelength 0.71073
_diffrn_reflns_av_R_equivalents 0.1188
_diffrn_reflns_av_unetI/netI 0.0684
_diffrn_reflns_Laue_measured_fraction_full 0.975
_diffrn_reflns_Laue_measured_fraction_max 0.979
_diffrn_reflns_limit_h_max 9
_diffrn_reflns_limit_h_min -9
_diffrn_reflns_limit_k_max 43
_diffrn_reflns_limit_k_min -43
_diffrn_reflns_limit_l_max 9
_diffrn_reflns_limit_l_min -9
_diffrn_reflns_number 7412
_diffrn_reflns_point_group_measured_fraction_full 0.977
_diffrn_reflns_point_group_measured_fraction_max 0.981
_diffrn_reflns_theta_full 25.242
_diffrn_reflns_theta_max 27.476
_diffrn_reflns_theta_min 2.407
_diffrn_source 'fine-focus sealed tube'
_exptl_absorpt_coefficient_mu 1.724
_exptl_absorpt_correction_T_max 0.708
_exptl_absorpt_correction_T_min 0.668
_exptl_absorpt_correction_type multi-scan
_exptl_absorpt_process_details 'CrystalClear (Rigaku, 2005)'
_exptl_crystal_colour colourless
_exptl_crystal_density_diffrn 1.529
_exptl_crystal_density_method 'not measured'
_exptl_crystal_description flake
_exptl_crystal_F_000 872
_exptl_crystal_size_max 0.3
_exptl_crystal_size_mid 0.2
_exptl_crystal_size_min 0.2
_refine_diff_density_max 1.924
_refine_diff_density_min -1.730
_refine_diff_density_rms 0.315
_refine_ls_abs_structure_details
;
 Refined as an inversion twin.
;
_refine_ls_abs_structure_Flack 0.2(3)
_refine_ls_extinction_method none
_refine_ls_goodness_of_fit_ref 1.182
_refine_ls_hydrogen_treatment constr
_refine_ls_matrix_type full
_refine_ls_number_parameters 81
_refine_ls_number_reflns 2054
_refine_ls_number_restraints 93
_refine_ls_restrained_S_all 1.176
_refine_ls_R_factor_all 0.1007
_refine_ls_R_factor_gt 0.0969
_refine_ls_shift/su_max 0.004
_refine_ls_shift/su_mean 0.001
_refine_ls_structure_factor_coef Fsqd
_refine_ls_weighting_details 'w=1/[\s^2^(Fo^2^)+(0.0758P)^2^+114.1096P] where P=(Fo^2^+2Fc^2^)/3'
_refine_ls_weighting_scheme calc
_refine_ls_wR_factor_gt 0.2409
_refine_ls_wR_factor_ref 0.2494
_reflns_Friedel_coverage 0.851
_reflns_Friedel_fraction_full 0.979
_reflns_Friedel_fraction_max 0.983
_reflns_number_gt 1979
_reflns_number_total 2054
_reflns_threshold_expression 'I > 2\s(I)'
_cod_data_source_file c7qi00270j2.cif
_cod_data_source_block 2
_cod_depositor_comments
;
The following automatic conversions were performed:

data item '_exptl_absorpt_correction_type' value 'Multi-scan' was
changed to 'multi-scan' in accordance with the
/home/saulius/struct/COD-crude-data/automatic-downloads/DataCite-retrospective/RSC/depositions/lib/dictionaries/cif_core.dic
dictionary named 'cif_core.dic' version 2.4.2 last updated on
2011-04-26.

Automatic conversion script
Id: cif_fix_values 6909 2019-04-08 15:41:33Z antanas 
;
_cod_original_sg_symbol_Hall 'A 2 -2ac'
_cod_original_sg_symbol_H-M 'A b a 2'
_cod_database_code 4349730
_shelx_shelxl_version_number 2014/7
_shelx_space_group_comment
;
The symmetry employed for this shelxl refinement is uniquely defined
by the following loop, which should always be used as a source of
symmetry information in preference to the above space-group names.
They are only intended as comments.
;

loop_
_space_group_symop_operation_xyz
'x, y, z'
'-x, -y, z'
'-x+1/2, y, z+1/2'
'x+1/2, -y, z+1/2'
'x, y+1/2, z+1/2'
'-x, -y+1/2, z+1/2'
'-x+1/2, y+1/2, z+1'
'x+1/2, -y+1/2, z+1'

loop_
_atom_site_label
_atom_site_type_symbol
_atom_site_fract_x
_atom_site_fract_y
_atom_site_fract_z
_atom_site_U_iso_or_equiv
_atom_site_adp_type
_atom_site_occupancy
_atom_site_site_symmetry_order
_atom_site_calc_flag
_atom_site_refinement_flags_posn
_atom_site_refinement_flags_adp
_atom_site_refinement_flags_occupancy
Cd1 Cd 0.5000 1.0000 0.4245(4) 0.0161(5) Uani 1 2 d S TU P
Cl1 Cl 0.267(2) 1.00982(17) 0.6864(17) 0.056(2) Uani 1 1 d . U .
Cl2 Cl 0.4601(7) 0.92517(14) 0.3902(7) 0.0337(13) Uani 1 1 d . U .
N1 N 0.493(3) 0.9340(5) 0.897(4) 0.055(8) Uani 1 1 d D U .
H1A H 0.5183 0.9356 0.7803 0.083 Uiso 1 1 calc R U .
H1B H 0.5465 0.9537 0.9557 0.083 Uiso 1 1 calc R U .
H1C H 0.3747 0.9357 0.9129 0.083 Uiso 1 1 calc R U .
C1 C 0.510(6) 0.7874(7) 0.850(6) 0.096(12) Uani 1 1 d D U .
H1D H 0.5608 0.7643 0.9047 0.145 Uiso 1 1 calc R U .
H1E H 0.5634 0.7914 0.7334 0.145 Uiso 1 1 calc R U .
H1F H 0.3827 0.7839 0.8360 0.145 Uiso 1 1 calc R U .
C2 C 0.745(5) 0.8263(13) 1.012(9) 0.152(17) Uani 1 1 d D U .
H2A H 0.7601 0.8313 1.1388 0.229 Uiso 1 1 d R U .
H2B H 0.7965 0.8476 0.9445 0.229 Uiso 1 1 d R U .
H2C H 0.8039 0.8020 0.9810 0.229 Uiso 1 1 d R U .
C3 C 0.546(4) 0.8232(6) 0.968(5) 0.072(8) Uani 1 1 d D U .
H3 H 0.4782 0.8203 1.0806 0.109 Uiso 1 1 calc R U .
C4 C 0.485(4) 0.8606(5) 0.875(4) 0.063(7) Uani 1 1 d D U .
H4A H 0.5263 0.8602 0.7505 0.095 Uiso 1 1 calc R U .
H4B H 0.3549 0.8615 0.8731 0.095 Uiso 1 1 calc R U .
C5 C 0.555(3) 0.8974(5) 0.966(3) 0.040(5) Uani 1 1 d D U .
H5A H 0.5244 0.8959 1.0926 0.060 Uiso 1 1 calc R U .
H5B H 0.6853 0.8971 0.9576 0.060 Uiso 1 1 calc R U .

loop_
_atom_site_aniso_label
_atom_site_aniso_U_11
_atom_site_aniso_U_22
_atom_site_aniso_U_33
_atom_site_aniso_U_23
_atom_site_aniso_U_13
_atom_site_aniso_U_12
Cd1 0.0138(7) 0.0190(7) 0.0155(7) 0.000 0.000 -0.0003(5)
Cl1 0.067(6) 0.046(3) 0.054(4) 0.000(5) 0.048(4) 0.008(6)
Cl2 0.043(2) 0.0222(18) 0.036(3) 0.0018(19) -0.020(3) -0.0001(18)
N1 0.080(14) 0.033(7) 0.053(19) -0.002(10) -0.032(15) -0.016(8)
C1 0.13(2) 0.050(11) 0.11(2) -0.002(14) 0.007(19) -0.006(16)
C2 0.124(18) 0.17(3) 0.16(3) 0.01(2) -0.06(2) 0.006(17)
C3 0.089(13) 0.054(9) 0.074(14) 0.006(9) -0.007(11) 0.004(10)
C4 0.079(12) 0.042(7) 0.070(13) -0.005(8) 0.008(11) -0.004(8)
C5 0.039(9) 0.047(8) 0.034(10) -0.002(7) -0.004(7) 0.002(8)

loop_
_atom_type_symbol
_atom_type_description
_atom_type_scat_dispersion_real
_atom_type_scat_dispersion_imag
_atom_type_scat_source
C C 0.0033 0.0016 'International Tables Vol C Tables 4.2.6.8 and 6.1.1.4'
H H 0.0000 0.0000 'International Tables Vol C Tables 4.2.6.8 and 6.1.1.4'
N N 0.0061 0.0033 'International Tables Vol C Tables 4.2.6.8 and 6.1.1.4'
Cl Cl 0.1484 0.1585 'International Tables Vol C Tables 4.2.6.8 and 6.1.1.4'
Cd Cd -0.8075 1.2024 'International Tables Vol C Tables 4.2.6.8 and 6.1.1.4'

loop_
_geom_angle_atom_site_label_1
_geom_angle_atom_site_label_2
_geom_angle_atom_site_label_3
_geom_angle
_geom_angle_site_symmetry_1
_geom_angle_site_symmetry_3
Cl2 Cd1 Cl2 168.6(3) . 2_675
Cl2 Cd1 Cl1 91.4(2) . 2_675
Cl2 Cd1 Cl1 97.0(2) 2_675 2_675
Cl2 Cd1 Cl1 97.0(2) . .
Cl2 Cd1 Cl1 91.4(2) 2_675 .
Cl1 Cd1 Cl1 84.6(8) 2_675 .
Cl2 Cd1 Cl1 88.3(2) . 3_554
Cl2 Cd1 Cl1 84.1(2) 2_675 3_554
Cl1 Cd1 Cl1 173.5(8) 2_675 3_554
Cl1 Cd1 Cl1 88.9(4) . 3_554
Cl2 Cd1 Cl1 84.1(2) . 4_574
Cl2 Cd1 Cl1 88.3(2) 2_675 4_574
Cl1 Cd1 Cl1 88.9(4) 2_675 4_574
Cl1 Cd1 Cl1 173.5(8) . 4_574
Cl1 Cd1 Cl1 97.5(8) 3_554 4_574
Cd1 Cl1 Cd1 164.2(4) . 3
C5 N1 H1A 109.5 . .
C5 N1 H1B 109.5 . .
H1A N1 H1B 109.5 . .
C5 N1 H1C 109.5 . .
H1A N1 H1C 109.5 . .
H1B N1 H1C 109.5 . .
C3 C1 H1D 109.5 . .
C3 C1 H1E 109.5 . .
H1D C1 H1E 109.5 . .
C3 C1 H1F 109.5 . .
H1D C1 H1F 109.5 . .
H1E C1 H1F 109.5 . .
C3 C2 H2A 109.7 . .
C3 C2 H2B 109.2 . .
H2A C2 H2B 109.5 . .
C3 C2 H2C 109.5 . .
H2A C2 H2C 109.5 . .
H2B C2 H2C 109.5 . .
C4 C3 C1 110(2) . .
C4 C3 C2 109(2) . .
C1 C3 C2 111(2) . .
C4 C3 H3 108.8 . .
C1 C3 H3 108.8 . .
C2 C3 H3 108.8 . .
C5 C4 C3 112.4(18) . .
C5 C4 H4A 109.1 . .
C3 C4 H4A 109.1 . .
C5 C4 H4B 109.1 . .
C3 C4 H4B 109.1 . .
H4A C4 H4B 107.9 . .
N1 C5 C4 116.5(18) . .
N1 C5 H5A 108.2 . .
C4 C5 H5A 108.2 . .
N1 C5 H5B 108.2 . .
C4 C5 H5B 108.2 . .
H5A C5 H5B 107.3 . .

loop_
_geom_bond_atom_site_label_1
_geom_bond_atom_site_label_2
_geom_bond_distance
_geom_bond_site_symmetry_2
Cd1 Cl2 2.563(13) .
Cd1 Cl2 2.563(13) 2_675
Cd1 Cl1 2.627(14) 2_675
Cd1 Cl1 2.627(14) .
Cd1 Cl1 2.681(14) 3_554
Cd1 Cl1 2.681(14) 4_574
Cl1 Cd1 2.681(14) 3
N1 C5 1.42(2) .
N1 H1A 0.8900 .
N1 H1B 0.8900 .
N1 H1C 0.8900 .
C1 C3 1.52(2) .
C1 H1D 0.9600 .
C1 H1E 0.9600 .
C1 H1F 0.9600 .
C2 C3 1.52(3) .
C2 H2A 0.9600 .
C2 H2B 0.9600 .
C2 H2C 0.9600 .
C3 C4 1.51(2) .
C3 H3 0.9800 .
C4 C5 1.51(2) .
C4 H4A 0.9700 .
C4 H4B 0.9700 .
C5 H5A 0.9700 .
C5 H5B 0.9700 .

loop_
_geom_hbond_atom_site_label_D
_geom_hbond_atom_site_label_H
_geom_hbond_atom_site_label_A
_geom_hbond_distance_DH
_geom_hbond_distance_HA
_geom_hbond_distance_DA
_geom_hbond_angle_DHA
_geom_hbond_site_symmetry_A
N1 H1A Cl1 0.89 2.54 3.04(3) 116.5 2_675
N1 H1B Cl1 0.89 2.67 3.52(3) 159.0 4_575
N1 H1C Cl2 0.89 2.52 3.39(3) 163.7 3

loop_
_geom_torsion_atom_site_label_1
_geom_torsion_atom_site_label_2
_geom_torsion_atom_site_label_3
_geom_torsion_atom_site_label_4
_geom_torsion
C1 C3 C4 C5 -167(3)
C2 C3 C4 C5 -45(4)
C3 C4 C5 N1 -175(3)
